data_7011658
loop_
_publ_author_name
'Geldbach, Tilmann J.'
'Pregosin, Paul S.'
'Albinati, Alberto'

_publ_section_title
;
 Piano-stool inversion in arene complexes of Ru(ii): modelling the
 transition state
;
_journal_issue 12
_journal_name_full 'Journal of the Chemical Society, Dalton Transactions'
_journal_page_first 2419
_journal_paper_doi 10.1039/b202630a
_journal_year 2002
_chemical_formula_sum 'C52 H40 F3 O3 P2 Ru S'
_chemical_formula_weight 964.91
_chemical_name_systematic
; 
? 
;
_space_group_IT_number 14
_symmetry_cell_setting monoclinic
_symmetry_space_group_name_Hall '-P 2yn'
_symmetry_space_group_name_H-M 'P 1 21/n 1'
_atom_sites_solution_hydrogens geom
_atom_sites_solution_primary direct
_atom_sites_solution_secondary difmap
_audit_creation_method SHELXL-97
_cell_angle_alpha 90.00
_cell_angle_beta 91.25
_cell_angle_gamma 90.00
_cell_formula_units_Z 4
_cell_length_a 11.7605(2)
_cell_length_b 21.0232(5)
_cell_length_c 17.2739(4)
_cell_measurement_temperature 200(2)
_cell_volume 4269.84(16)
_computing_cell_refinement 'Bruker SMART'
_computing_data_collection 'Bruker SMART'
_computing_data_reduction 'Bruker SHELXTL'
_computing_structure_refinement 'SHELXL-97 (Sheldrick, 1997)'
_computing_structure_solution 'SHELXS-97 (Sheldrick, 1990)'
_diffrn_ambient_temperature 200(2)
_diffrn_measured_fraction_theta_full 0.969
_diffrn_measured_fraction_theta_max 0.969
_diffrn_measurement_device_type 'CCD area detector'
_diffrn_measurement_method 'phi and omega scans'
_diffrn_radiation_monochromator graphite
_diffrn_radiation_source 'sealed tube'
_diffrn_radiation_type MoK\a
_diffrn_radiation_wavelength 0.71073
_diffrn_reflns_av_R_equivalents 0.0379
_diffrn_reflns_av_sigmaI/netI 0.0287
_diffrn_reflns_limit_h_max 15
_diffrn_reflns_limit_h_min -15
_diffrn_reflns_limit_k_max 27
_diffrn_reflns_limit_k_min -27
_diffrn_reflns_limit_l_max 22
_diffrn_reflns_limit_l_min -22
_diffrn_reflns_number 43906
_diffrn_reflns_theta_full 27.48
_diffrn_reflns_theta_max 27.48
_diffrn_reflns_theta_min 1.53
_diffrn_standards_decay_% 0
_exptl_absorpt_coefficient_mu 0.550
_exptl_absorpt_correction_T_max 0.94
_exptl_absorpt_correction_T_min 0.82
_exptl_absorpt_correction_type multi-scan
_exptl_crystal_colour yellow
_exptl_crystal_density_diffrn 1.501
_exptl_crystal_density_method 'not measured'
_exptl_crystal_description prismatic
_exptl_crystal_F_000 1972
_exptl_crystal_size_max 0.36
_exptl_crystal_size_mid 0.32
_exptl_crystal_size_min 0.14
_refine_diff_density_max 1.275
_refine_diff_density_min -1.178
_refine_diff_density_rms 0.101
_refine_ls_extinction_method none
_refine_ls_goodness_of_fit_ref 1.081
_refine_ls_hydrogen_treatment mixed
_refine_ls_matrix_type full
_refine_ls_number_parameters 563
_refine_ls_number_reflns 9764
_refine_ls_number_restraints 0
_refine_ls_restrained_S_all 1.081
_refine_ls_R_factor_all 0.0733
_refine_ls_R_factor_gt 0.0602
_refine_ls_shift/su_max 0.165
_refine_ls_shift/su_mean 0.013
_refine_ls_structure_factor_coef Fsqd
_refine_ls_weighting_details 'w=1/[\s^2^(Fo^2^)+(0.0434P)^2^+18.5214P] where P=(Fo^2^+2Fc^2^)/3'
_refine_ls_weighting_scheme calc
_refine_ls_wR_factor_gt 0.1374
_refine_ls_wR_factor_ref 0.1440
_reflns_number_gt 8198
_reflns_number_total 9764
_reflns_threshold_expression >2sigma(I)
_cod_data_source_file b202630a.txt
_cod_data_source_block c:\xxldata\preg82\albi24
_cod_depositor_comments
;
The following automatic conversions were performed:

'_refine_ls_weighting_scheme' value 'calc
w=1/[\s^2^(Fo^2^)+(0.0434P)^2^+18.5214P] where P=(Fo^2^+2Fc^2^)/3'
was changed to 'calc'. New tag '_refine_ls_weighting_details' was
created. The value of the new tag was set to
'w=1/[\s^2^(Fo^2^)+(0.0434P)^2^+18.5214P] where P=(Fo^2^+2Fc^2^)/3'.

Automatic conversion script
Id: cif_fix_values 3143 2015-03-26 13:38:13Z robertas 
;
_cod_original_cell_volume 4269.85(16)
_cod_original_sg_symbol_H-M P21/n
_cod_database_code 7011658
_compound_number 2

loop_
_symmetry_equiv_pos_as_xyz
'x, y, z'
'-x+1/2, y+1/2, -z+1/2'
'-x, -y, -z'
'x-1/2, -y-1/2, z-1/2'

loop_
_atom_site_label
_atom_site_type_symbol
_atom_site_fract_x
_atom_site_fract_y
_atom_site_fract_z
_atom_site_U_iso_or_equiv
_atom_site_adp_type
_atom_site_occupancy
_atom_site_calc_flag
_atom_site_refinement_flags
_atom_site_disorder_assembly
_atom_site_disorder_group
Ru1 Ru 1.43516(3) 0.268736(15) 0.539411(18) 0.02591(10) Uani 1 d . . .
P1 P 1.47861(8) 0.16630(4) 0.50411(5) 0.01759(19) Uani 1 d . . .
P2 P 1.29818(8) 0.27381(4) 0.44418(5) 0.01984(19) Uani 1 d . . .
C1L C 1.5835(5) 0.3165(3) 0.6026(4) 0.0586(16) Uani 1 d . . .
C2L C 1.5053(6) 0.3638(3) 0.5734(4) 0.067(2) Uani 1 d . . .
H2L H 1.5322 0.3961 0.5400 0.081 Uiso 1 calc R . .
C3L C 1.3942(6) 0.3633(3) 0.5922(4) 0.0630(19) Uani 1 d . . .
H3L H 1.3450 0.3958 0.5729 0.076 Uiso 1 calc R . .
C4L C 1.3497(6) 0.3142(3) 0.6414(3) 0.0671(19) Uani 1 d . . .
H4L H 1.2713 0.3134 0.6532 0.080 Uiso 1 calc R . .
C5L C 1.4233(6) 0.2681(3) 0.6711(3) 0.0575(16) Uani 1 d . . .
H5L H 1.3958 0.2357 0.7042 0.069 Uiso 1 calc R . .
C6L C 1.5384(5) 0.2699(2) 0.6519(3) 0.0467(13) Uani 1 d . . .
H6L H 1.5881 0.2384 0.6729 0.056 Uiso 1 calc R . .
C7L C 1.7048(6) 0.3178(4) 0.5856(5) 0.096(3) Uani 1 d . . .
H7L1 H 1.7480 0.2976 0.6281 0.125 Uiso 1 calc R . .
H7L2 H 1.7298 0.3620 0.5800 0.125 Uiso 1 calc R . .
H7L3 H 1.7178 0.2947 0.5373 0.125 Uiso 1 calc R . .
C1 C 1.3055(3) 0.12815(17) 0.3993(2) 0.0191(7) Uani 1 d . . .
C2 C 1.2057(3) 0.09312(18) 0.3770(2) 0.0219(7) Uani 1 d . . .
C3 C 1.1629(3) 0.04544(18) 0.4271(2) 0.0234(8) Uani 1 d . . .
C4 C 1.2194(3) 0.03460(19) 0.4987(2) 0.0261(8) Uani 1 d . . .
H4 H 1.1915 0.0030 0.5327 0.031 Uiso 1 calc R . .
C5 C 1.3135(3) 0.06883(18) 0.5198(2) 0.0232(8) Uani 1 d . . .
H5 H 1.3500 0.0605 0.5683 0.028 Uiso 1 calc R . .
C6 C 1.3583(3) 0.11672(17) 0.4711(2) 0.0188(7) Uani 1 d . . .
C7 C 1.1462(3) 0.1040(2) 0.3057(2) 0.0293(9) Uani 1 d . . .
H7 H 1.1728 0.1358 0.2714 0.035 Uiso 1 calc R . .
C8 C 1.0517(4) 0.0697(2) 0.2855(3) 0.0345(10) Uani 1 d . . .
H8 H 1.0136 0.0779 0.2375 0.041 Uiso 1 calc R . .
C9 C 1.0099(4) 0.0221(2) 0.3348(3) 0.0350(10) Uani 1 d . . .
H9 H 0.9445 -0.0018 0.3199 0.042 Uiso 1 calc R . .
C10 C 1.0641(3) 0.0107(2) 0.4040(3) 0.0309(9) Uani 1 d . . .
H10 H 1.0353 -0.0210 0.4375 0.037 Uiso 1 calc R . .
C1' C 1.3513(3) 0.17452(17) 0.34214(19) 0.0179(7) Uani 1 d . . .
C2' C 1.4027(3) 0.14937(17) 0.2739(2) 0.0204(7) Uani 1 d . . .
C3' C 1.4421(3) 0.19155(19) 0.2160(2) 0.0252(8) Uani 1 d . . .
C4' C 1.4256(4) 0.2574(2) 0.2258(2) 0.0311(9) Uani 1 d . . .
H4' H 1.4492 0.2860 0.1867 0.037 Uiso 1 calc R . .
C5' C 1.3760(4) 0.28090(19) 0.2910(2) 0.0283(8) Uani 1 d . . .
H5' H 1.3648 0.3255 0.2958 0.034 Uiso 1 calc R . .
C6' C 1.3413(3) 0.24057(17) 0.3511(2) 0.0197(7) Uani 1 d . . .
C7' C 1.4201(3) 0.08326(19) 0.2622(2) 0.0264(8) Uani 1 d . . .
H7' H 1.3939 0.0537 0.2994 0.032 Uiso 1 calc R . .
C8' C 1.4738(4) 0.0617(2) 0.1986(2) 0.0332(9) Uani 1 d . . .
H8' H 1.4847 0.0172 0.1924 0.040 Uiso 1 calc R . .
C9' C 1.5134(4) 0.1033(2) 0.1419(2) 0.0363(10) Uani 1 d . . .
H9' H 1.5513 0.0873 0.0980 0.044 Uiso 1 calc R . .
C10' C 1.4969(4) 0.1671(2) 0.1505(2) 0.0334(9) Uani 1 d . . .
H10' H 1.5227 0.1955 0.1118 0.040 Uiso 1 calc R . .
C111 C 1.5797(3) 0.15125(18) 0.4279(2) 0.0203(7) Uani 1 d . . .
C112 C 1.6042(3) 0.08780(19) 0.4099(2) 0.0260(8) Uani 1 d . . .
H112 H 1.5697 0.0545 0.4383 0.031 Uiso 1 calc R . .
C113 C 1.6779(4) 0.0731(2) 0.3513(2) 0.0316(9) Uani 1 d . . .
H113 H 1.6949 0.0300 0.3401 0.038 Uiso 1 calc R . .
C114 C 1.7267(4) 0.1213(2) 0.3092(2) 0.0347(10) Uani 1 d . . .
H114 H 1.7773 0.1113 0.2688 0.042 Uiso 1 calc R . .
C115 C 1.7024(4) 0.1835(2) 0.3256(3) 0.0333(9) Uani 1 d . . .
H115 H 1.7350 0.2164 0.2955 0.040 Uiso 1 calc R . .
C116 C 1.6305(3) 0.19925(19) 0.3859(2) 0.0257(8) Uani 1 d . . .
H116 H 1.6164 0.2426 0.3980 0.031 Uiso 1 calc R . .
C121 C 1.5447(3) 0.12671(17) 0.5884(2) 0.0214(7) Uani 1 d . . .
C122 C 1.4838(4) 0.11954(19) 0.6567(2) 0.0271(8) Uani 1 d . . .
H122 H 1.4044 0.1278 0.6565 0.033 Uiso 1 calc R . .
C123 C 1.5388(4) 0.1005(2) 0.7245(2) 0.0334(9) Uani 1 d . . .
H123 H 1.4965 0.0953 0.7703 0.040 Uiso 1 calc R . .
C124 C 1.6539(4) 0.0888(2) 0.7263(3) 0.0369(10) Uani 1 d . . .
H124 H 1.6910 0.0763 0.7732 0.044 Uiso 1 calc R . .
C125 C 1.7156(4) 0.0954(2) 0.6592(3) 0.0376(11) Uani 1 d . . .
H125 H 1.7950 0.0872 0.6601 0.045 Uiso 1 calc R . .
C126 C 1.6614(4) 0.1141(2) 0.5905(2) 0.0306(9) Uani 1 d . . .
H126 H 1.7040 0.1183 0.5447 0.037 Uiso 1 calc R . .
C211 C 1.2667(4) 0.35808(19) 0.4265(2) 0.0270(8) Uani 1 d . . .
C212 C 1.1607(4) 0.3843(2) 0.4424(2) 0.0351(10) Uani 1 d . . .
H212 H 1.0994 0.3571 0.4554 0.042 Uiso 1 calc R . .
C213 C 1.1439(5) 0.4498(2) 0.4395(3) 0.0478(13) Uani 1 d . . .
H213 H 1.0714 0.4671 0.4506 0.057 Uiso 1 calc R . .
C214 C 1.2319(6) 0.4896(2) 0.4207(3) 0.0531(15) Uani 1 d . . .
H214 H 1.2205 0.5343 0.4196 0.064 Uiso 1 calc R . .
C215 C 1.3369(5) 0.4644(2) 0.4032(3) 0.0470(13) Uani 1 d . . .
H215 H 1.3969 0.4919 0.3885 0.056 Uiso 1 calc R . .
C216 C 1.3554(4) 0.39905(19) 0.4071(3) 0.0330(9) Uani 1 d . . .
H216 H 1.4284 0.3822 0.3966 0.040 Uiso 1 calc R . .
C221 C 1.1594(3) 0.2376(2) 0.4588(3) 0.0311(9) Uani 1 d . . .
C222 C 1.0762(4) 0.2422(3) 0.4002(4) 0.0549(15) Uani 1 d . . .
H222 H 1.0904 0.2656 0.3544 0.066 Uiso 1 calc R . .
C223 C 0.9727(5) 0.2124(4) 0.4099(6) 0.093(3) Uani 1 d . . .
H223 H 0.9156 0.2159 0.3704 0.112 Uiso 1 calc R . .
C224 C 0.9510(6) 0.1785(4) 0.4738(7) 0.108(4) Uani 1 d . . .
H224 H 0.8794 0.1581 0.4786 0.130 Uiso 1 calc R . .
C225 C 1.0325(7) 0.1730(3) 0.5329(5) 0.080(3) Uani 1 d . . .
H225 H 1.0170 0.1486 0.5777 0.096 Uiso 1 calc R . .
C226 C 1.1376(5) 0.2037(2) 0.5260(3) 0.0453(13) Uani 1 d . . .
H226 H 1.1931 0.2014 0.5667 0.054 Uiso 1 calc R . .
S1 S 1.19613(17) 0.11255(9) 0.77832(15) 0.0873(7) Uani 1 d . . .
O1 O 1.2301(5) 0.0732(3) 0.7137(3) 0.106(2) Uani 1 d . . .
O2 O 1.0795(5) 0.1182(4) 0.7750(5) 0.154(4) Uani 1 d . . .
O3 O 1.2739(7) 0.1619(2) 0.7879(4) 0.124(3) Uani 1 d . . .
CF C 1.2178(4) 0.0529(2) 0.8598(3) 0.0380(10) Uani 1 d . . .
F1 F 1.1832(9) 0.0873(6) 0.9200(4) 0.238(5) Uani 1 d . . .
F2 F 1.3279(5) 0.0510(4) 0.8736(5) 0.167(3) Uani 1 d . . .
F3 F 1.1613(6) 0.0077(3) 0.8499(4) 0.151(3) Uani 1 d . . .
HYD H 1.503(6) 0.276(3) 0.459(4) 0.08(2) Uiso 1 d . . .

loop_
_atom_site_aniso_label
_atom_site_aniso_U_11
_atom_site_aniso_U_22
_atom_site_aniso_U_33
_atom_site_aniso_U_23
_atom_site_aniso_U_13
_atom_site_aniso_U_12
Ru1 0.03042(17) 0.02383(16) 0.02307(16) -0.00811(12) -0.00870(12) 0.00621(13)
P1 0.0191(4) 0.0176(4) 0.0160(4) 0.0000(3) 0.0004(3) 0.0006(3)
P2 0.0212(4) 0.0195(4) 0.0188(4) -0.0007(4) -0.0003(3) 0.0013(4)
C1L 0.053(3) 0.041(3) 0.080(4) 0.010(3) -0.038(3) -0.012(2)
C2L 0.091(5) 0.029(3) 0.080(4) 0.013(3) -0.049(4) -0.024(3)
C3L 0.095(5) 0.030(3) 0.063(4) -0.029(3) -0.043(3) 0.022(3)
C4L 0.091(5) 0.078(4) 0.032(3) -0.020(3) -0.002(3) 0.041(4)
C5L 0.086(4) 0.063(4) 0.024(2) -0.005(2) 0.002(2) 0.025(3)
C6L 0.073(4) 0.033(2) 0.033(2) -0.006(2) -0.029(2) -0.001(2)
C7L 0.056(4) 0.101(6) 0.130(7) 0.045(5) -0.037(4) -0.034(4)
C1 0.0207(17) 0.0185(16) 0.0183(17) 0.0006(13) 0.0038(13) -0.0018(14)
C2 0.0210(18) 0.0241(18) 0.0205(17) -0.0020(14) 0.0016(14) -0.0031(14)
C3 0.0220(18) 0.0225(18) 0.0259(19) -0.0008(15) 0.0045(15) -0.0031(14)
C4 0.029(2) 0.0231(19) 0.0267(19) 0.0062(15) 0.0040(16) -0.0046(15)
C5 0.0271(19) 0.0230(18) 0.0194(17) 0.0036(14) 0.0011(14) -0.0009(15)
C6 0.0200(17) 0.0180(16) 0.0185(16) -0.0010(13) 0.0021(13) -0.0016(13)
C7 0.030(2) 0.035(2) 0.0228(19) 0.0030(16) -0.0018(16) -0.0071(17)
C8 0.029(2) 0.045(3) 0.029(2) -0.0003(19) -0.0056(17) -0.0098(19)
C9 0.024(2) 0.040(2) 0.041(2) -0.0047(19) -0.0019(18) -0.0127(18)
C10 0.027(2) 0.030(2) 0.036(2) 0.0000(17) 0.0046(17) -0.0076(17)
C1' 0.0178(16) 0.0200(17) 0.0157(16) -0.0002(13) -0.0007(13) -0.0022(13)
C2' 0.0226(18) 0.0220(17) 0.0164(16) 0.0002(14) -0.0014(14) -0.0043(14)
C3' 0.0275(19) 0.030(2) 0.0184(17) 0.0009(15) 0.0030(15) -0.0076(16)
C4' 0.045(2) 0.027(2) 0.0212(19) 0.0071(16) 0.0094(17) -0.0060(18)
C5' 0.040(2) 0.0199(19) 0.0250(19) 0.0029(15) 0.0022(17) -0.0021(16)
C6' 0.0219(17) 0.0197(17) 0.0174(16) -0.0004(13) -0.0015(13) -0.0005(14)
C7' 0.034(2) 0.0243(19) 0.0204(18) -0.0016(15) 0.0026(16) -0.0044(16)
C8' 0.047(3) 0.025(2) 0.028(2) -0.0078(16) 0.0054(19) -0.0019(18)
C9' 0.049(3) 0.039(2) 0.022(2) -0.0078(18) 0.0118(18) -0.005(2)
C10' 0.041(2) 0.038(2) 0.0211(19) 0.0009(17) 0.0095(17) -0.0088(19)
C111 0.0190(17) 0.0249(18) 0.0169(16) 0.0015(14) -0.0012(13) -0.0009(14)
C112 0.032(2) 0.0246(19) 0.0212(18) 0.0035(15) 0.0048(15) 0.0017(16)
C113 0.033(2) 0.035(2) 0.027(2) -0.0009(17) 0.0036(17) 0.0107(18)
C114 0.026(2) 0.055(3) 0.024(2) 0.0050(19) 0.0085(16) 0.0091(19)
C115 0.025(2) 0.042(2) 0.033(2) 0.0135(19) 0.0059(17) -0.0058(18)
C116 0.0238(19) 0.0251(19) 0.028(2) 0.0052(16) 0.0010(15) -0.0050(15)
C121 0.0257(19) 0.0197(17) 0.0187(17) -0.0001(14) -0.0026(14) -0.0001(14)
C122 0.029(2) 0.029(2) 0.0233(19) 0.0020(16) 0.0007(15) -0.0023(16)
C123 0.046(3) 0.034(2) 0.0206(19) 0.0061(17) -0.0017(17) -0.0042(19)
C124 0.050(3) 0.035(2) 0.025(2) 0.0040(18) -0.0135(19) 0.004(2)
C125 0.033(2) 0.049(3) 0.031(2) -0.006(2) -0.0103(18) 0.015(2)
C126 0.028(2) 0.041(2) 0.0230(19) -0.0031(17) -0.0027(16) 0.0066(18)
C211 0.037(2) 0.0228(19) 0.0211(18) -0.0013(15) -0.0052(16) 0.0075(16)
C212 0.044(3) 0.037(2) 0.024(2) -0.0011(18) 0.0035(18) 0.016(2)
C213 0.070(4) 0.040(3) 0.034(2) 0.001(2) 0.003(2) 0.030(3)
C214 0.094(5) 0.026(2) 0.039(3) -0.002(2) -0.015(3) 0.017(3)
C215 0.070(4) 0.025(2) 0.045(3) 0.002(2) -0.018(3) -0.007(2)
C216 0.042(2) 0.022(2) 0.034(2) 0.0007(17) -0.0089(19) -0.0009(17)
C221 0.0213(19) 0.031(2) 0.041(2) -0.0107(18) 0.0076(17) -0.0004(16)
C222 0.027(2) 0.068(4) 0.069(4) -0.020(3) -0.008(2) 0.000(2)
C223 0.028(3) 0.110(7) 0.141(8) -0.050(6) -0.007(4) -0.011(4)
C224 0.042(4) 0.099(6) 0.187(11) -0.075(7) 0.056(6) -0.037(4)
C225 0.087(5) 0.041(3) 0.115(6) -0.031(3) 0.081(5) -0.025(3)
C226 0.054(3) 0.026(2) 0.057(3) -0.010(2) 0.035(3) -0.003(2)
S1 0.0670(11) 0.0606(11) 0.135(2) 0.0285(12) 0.0160(12) 0.0065(9)
O1 0.105(4) 0.138(5) 0.077(4) -0.036(4) 0.042(3) -0.037(4)
O2 0.077(4) 0.171(7) 0.216(9) 0.097(7) 0.055(5) 0.063(4)
O3 0.191(7) 0.041(3) 0.143(6) -0.009(3) 0.044(5) -0.036(4)
CF 0.032(2) 0.040(3) 0.042(3) -0.006(2) 0.000(2) 0.004(2)
F1 0.257(11) 0.366(15) 0.093(5) -0.038(7) 0.024(6) -0.022(10)
F2 0.101(4) 0.216(8) 0.184(7) 0.095(6) -0.015(4) 0.014(5)
F3 0.158(6) 0.110(5) 0.184(7) 0.077(5) 0.013(5) -0.023(4)

loop_
_atom_type_symbol
_atom_type_description
_atom_type_scat_dispersion_real
_atom_type_scat_dispersion_imag
_atom_type_scat_source
C C 0.0033 0.0016 'International Tables Vol C Tables 4.2.6.8 and 6.1.1.4'
H H 0.0000 0.0000 'International Tables Vol C Tables 4.2.6.8 and 6.1.1.4'
O O 0.0106 0.0060 'International Tables Vol C Tables 4.2.6.8 and 6.1.1.4'
F F 0.0171 0.0103 'International Tables Vol C Tables 4.2.6.8 and 6.1.1.4'
P P 0.1023 0.0942 'International Tables Vol C Tables 4.2.6.8 and 6.1.1.4'
S S 0.1246 0.1234 'International Tables Vol C Tables 4.2.6.8 and 6.1.1.4'
Ru Ru -1.2594 0.8363 'International Tables Vol C Tables 4.2.6.8 and 6.1.1.4'

loop_
_geom_angle_atom_site_label_1
_geom_angle_atom_site_label_2
_geom_angle_atom_site_label_3
_geom_angle
_geom_angle_site_symmetry_1
_geom_angle_site_symmetry_3
_geom_angle_publ_flag
C2L Ru1 C3L 35.1(3) . . ?
C2L Ru1 C4L 65.5(3) . . ?
C3L Ru1 C4L 37.4(3) . . ?
C2L Ru1 C6L 65.03(19) . . ?
C3L Ru1 C6L 75.97(19) . . ?
C4L Ru1 C6L 64.3(2) . . ?
C2L Ru1 C1L 37.2(2) . . ?
C3L Ru1 C1L 65.3(2) . . ?
C4L Ru1 C1L 77.7(3) . . ?
C6L Ru1 C1L 36.1(2) . . ?
C2L Ru1 P2 113.48(15) . . ?
C3L Ru1 P2 95.59(15) . . ?
C4L Ru1 P2 102.92(17) . . ?
C6L Ru1 P2 166.93(16) . . ?
C1L Ru1 P2 148.12(14) . . ?
C2L Ru1 C5L 76.9(3) . . ?
C3L Ru1 C5L 65.3(2) . . ?
C4L Ru1 C5L 35.6(2) . . ?
C6L Ru1 C5L 35.9(2) . . ?
C1L Ru1 C5L 65.6(3) . . ?
P2 Ru1 C5L 131.44(17) . . ?
C2L Ru1 P1 145.5(2) . . ?
C3L Ru1 P1 171.39(17) . . ?
C4L Ru1 P1 135.11(19) . . ?
C6L Ru1 P1 96.87(13) . . ?
C1L Ru1 P1 111.66(16) . . ?
P2 Ru1 P1 90.58(3) . . ?
C5L Ru1 P1 106.14(15) . . ?
C2L Ru1 HYD 87(2) . . ?
C3L Ru1 HYD 112(2) . . ?
C4L Ru1 HYD 149(2) . . ?
C6L Ru1 HYD 118(2) . . ?
C1L Ru1 HYD 89(2) . . ?
P2 Ru1 HYD 74(2) . . ?
C5L Ru1 HYD 153(2) . . ?
P1 Ru1 HYD 75(2) . . ?
C111 P1 C121 102.86(17) . . ?
C111 P1 C6 100.83(16) . . ?
C121 P1 C6 107.39(17) . . ?
C111 P1 Ru1 120.47(13) . . ?
C121 P1 Ru1 107.88(12) . . ?
C6 P1 Ru1 116.06(12) . . ?
C221 P2 C211 104.4(2) . . ?
C221 P2 C6' 103.15(18) . . ?
C211 P2 C6' 106.28(17) . . ?
C221 P2 Ru1 120.09(15) . . ?
C211 P2 Ru1 107.61(13) . . ?
C6' P2 Ru1 114.19(12) . . ?
C6L C1L C2L 116.5(6) . . ?
C6L C1L C7L 121.0(5) . . ?
C2L C1L C7L 122.4(6) . . ?
C6L C1L Ru1 71.8(3) . . ?
C2L C1L Ru1 70.0(3) . . ?
C7L C1L Ru1 130.8(6) . . ?
C3L C2L C1L 121.6(6) . . ?
C3L C2L Ru1 72.8(3) . . ?
C1L C2L Ru1 72.8(3) . . ?
C3L C2L H2L 119.2 . . ?
C1L C2L H2L 119.2 . . ?
Ru1 C2L H2L 127.3 . . ?
C2L C3L C4L 120.7(5) . . ?
C2L C3L Ru1 72.0(3) . . ?
C4L C3L Ru1 71.8(3) . . ?
C2L C3L H3L 119.6 . . ?
C4L C3L H3L 119.6 . . ?
Ru1 C3L H3L 128.8 . . ?
C5L C4L C3L 119.1(7) . . ?
C5L C4L Ru1 73.1(3) . . ?
C3L C4L Ru1 70.8(3) . . ?
C5L C4L H4L 120.5 . . ?
C3L C4L H4L 120.5 . . ?
Ru1 C4L H4L 127.7 . . ?
C4L C5L C6L 119.3(6) . . ?
C4L C5L Ru1 71.3(3) . . ?
C6L C5L Ru1 71.5(3) . . ?
C4L C5L H5L 120.3 . . ?
C6L C5L H5L 120.3 . . ?
Ru1 C5L H5L 129.2 . . ?
C5L C6L C1L 122.7(5) . . ?
C5L C6L Ru1 72.6(3) . . ?
C1L C6L Ru1 72.1(3) . . ?
C5L C6L H6L 118.7 . . ?
C1L C6L H6L 118.7 . . ?
Ru1 C6L H6L 129.3 . . ?
C1L C7L H7L1 109.5 . . ?
C1L C7L H7L2 109.4 . . ?
H7L1 C7L H7L2 109.5 . . ?
C1L C7L H7L3 109.5 . . ?
H7L1 C7L H7L3 109.5 . . ?
H7L2 C7L H7L3 109.5 . . ?
C6 C1 C2 119.8(3) . . ?
C6 C1 C1' 122.7(3) . . ?
C2 C1 C1' 117.5(3) . . ?
C7 C2 C3 117.8(3) . . ?
C7 C2 C1 122.3(3) . . ?
C3 C2 C1 119.9(3) . . ?
C4 C3 C10 122.0(4) . . ?
C4 C3 C2 118.7(3) . . ?
C10 C3 C2 119.3(4) . . ?
C5 C4 C3 121.0(3) . . ?
C5 C4 H4 119.5 . . ?
C3 C4 H4 119.5 . . ?
C4 C5 C6 121.6(3) . . ?
C4 C5 H5 119.2 . . ?
C6 C5 H5 119.2 . . ?
C1 C6 C5 119.0(3) . . ?
C1 C6 P1 120.1(3) . . ?
C5 C6 P1 120.7(3) . . ?
C8 C7 C2 121.2(4) . . ?
C8 C7 H7 119.4 . . ?
C2 C7 H7 119.4 . . ?
C7 C8 C9 121.0(4) . . ?
C7 C8 H8 119.5 . . ?
C9 C8 H8 119.5 . . ?
C10 C9 C8 119.5(4) . . ?
C10 C9 H9 120.3 . . ?
C8 C9 H9 120.3 . . ?
C9 C10 C3 121.2(4) . . ?
C9 C10 H10 119.4 . . ?
C3 C10 H10 119.4 . . ?
C6' C1' C2' 119.5(3) . . ?
C6' C1' C1 122.7(3) . . ?
C2' C1' C1 117.7(3) . . ?
C3' C2' C7' 117.4(3) . . ?
C3' C2' C1' 119.8(3) . . ?
C7' C2' C1' 122.7(3) . . ?
C4' C3' C10' 121.3(4) . . ?
C4' C3' C2' 118.8(3) . . ?
C10' C3' C2' 119.9(4) . . ?
C5' C4' C3' 120.9(4) . . ?
C5' C4' H4' 119.5 . . ?
C3' C4' H4' 119.5 . . ?
C4' C5' C6' 121.6(4) . . ?
C4' C5' H5' 119.2 . . ?
C6' C5' H5' 119.2 . . ?
C1' C6' C5' 119.3(3) . . ?
C1' C6' P2 120.0(3) . . ?
C5' C6' P2 120.5(3) . . ?
C8' C7' C2' 120.9(4) . . ?
C8' C7' H7' 119.6 . . ?
C2' C7' H7' 119.6 . . ?
C7' C8' C9' 121.7(4) . . ?
C7' C8' H8' 119.2 . . ?
C9' C8' H8' 119.2 . . ?
C10' C9' C8' 119.3(4) . . ?
C10' C9' H9' 120.4 . . ?
C8' C9' H9' 120.4 . . ?
C9' C10' C3' 120.8(4) . . ?
C9' C10' H10' 119.6 . . ?
C3' C10' H10' 119.6 . . ?
C116 C111 C112 118.9(3) . . ?
C116 C111 P1 123.2(3) . . ?
C112 C111 P1 117.8(3) . . ?
C113 C112 C111 120.7(4) . . ?
C113 C112 H112 119.7 . . ?
C111 C112 H112 119.7 . . ?
C112 C113 C114 119.9(4) . . ?
C112 C113 H113 120.1 . . ?
C114 C113 H113 120.1 . . ?
C115 C114 C113 120.0(4) . . ?
C115 C114 H114 120.0 . . ?
C113 C114 H114 120.0 . . ?
C114 C115 C116 120.8(4) . . ?
C114 C115 H115 119.6 . . ?
C116 C115 H115 119.6 . . ?
C111 C116 C115 119.6(4) . . ?
C111 C116 H116 120.2 . . ?
C115 C116 H116 120.2 . . ?
C126 C121 C122 118.5(3) . . ?
C126 C121 P1 120.4(3) . . ?
C122 C121 P1 120.1(3) . . ?
C123 C122 C121 120.3(4) . . ?
C123 C122 H122 119.8 . . ?
C121 C122 H122 119.8 . . ?
C124 C123 C122 120.8(4) . . ?
C124 C123 H123 119.6 . . ?
C122 C123 H123 119.6 . . ?
C123 C124 C125 119.7(4) . . ?
C123 C124 H124 120.1 . . ?
C125 C124 H124 120.1 . . ?
C126 C125 C124 120.1(4) . . ?
C126 C125 H125 119.9 . . ?
C124 C125 H125 119.9 . . ?
C125 C126 C121 120.5(4) . . ?
C125 C126 H126 119.8 . . ?
C121 C126 H126 119.8 . . ?
C212 C211 C216 118.5(4) . . ?
C212 C211 P2 121.8(3) . . ?
C216 C211 P2 119.1(3) . . ?
C213 C212 C211 120.7(5) . . ?
C213 C212 H212 119.7 . . ?
C211 C212 H212 119.7 . . ?
C214 C213 C212 120.2(5) . . ?
C214 C213 H213 119.9 . . ?
C212 C213 H213 119.9 . . ?
C213 C214 C215 119.9(5) . . ?
C213 C214 H214 120.0 . . ?
C215 C214 H214 120.0 . . ?
C214 C215 C216 120.4(5) . . ?
C214 C215 H215 119.8 . . ?
C216 C215 H215 119.8 . . ?
C215 C216 C211 120.2(5) . . ?
C215 C216 H216 119.9 . . ?
C211 C216 H216 119.9 . . ?
C226 C221 C222 120.1(5) . . ?
C226 C221 P2 120.8(4) . . ?
C222 C221 P2 119.1(4) . . ?
C223 C222 C221 119.1(7) . . ?
C223 C222 H222 120.4 . . ?
C221 C222 H222 120.4 . . ?
C224 C223 C222 121.6(8) . . ?
C224 C223 H223 119.2 . . ?
C222 C223 H223 119.2 . . ?
C223 C224 C225 120.5(6) . . ?
C223 C224 H224 119.8 . . ?
C225 C224 H224 119.8 . . ?
C224 C225 C226 119.7(7) . . ?
C224 C225 H225 120.2 . . ?
C226 C225 H225 120.2 . . ?
C221 C226 C225 119.0(6) . . ?
C221 C226 H226 120.5 . . ?
C225 C226 H226 120.5 . . ?
O2 S1 O3 126.3(5) . . ?
O2 S1 O1 108.0(5) . . ?
O3 S1 O1 109.0(4) . . ?
O2 S1 CF 101.8(3) . . ?
O3 S1 CF 109.1(4) . . ?
O1 S1 CF 99.2(3) . . ?
F3 CF F2 123.9(7) . . ?
F3 CF F1 111.8(7) . . ?
F2 CF F1 101.0(7) . . ?
F3 CF S1 111.1(5) . . ?
F2 CF S1 105.7(4) . . ?
F1 CF S1 100.4(6) . . ?

loop_
_geom_bond_atom_site_label_1
_geom_bond_atom_site_label_2
_geom_bond_distance
_geom_bond_site_symmetry_2
_geom_bond_publ_flag
Ru1 C2L 2.235(5) . ?
Ru1 C3L 2.245(5) . ?
Ru1 C4L 2.259(5) . ?
Ru1 C6L 2.268(4) . ?
Ru1 C1L 2.272(5) . ?
Ru1 P2 2.2798(10) . ?
Ru1 C5L 2.282(5) . ?
Ru1 P1 2.2987(9) . ?
Ru1 HYD 1.62(7) . ?
P1 C111 1.821(4) . ?
P1 C121 1.836(4) . ?
P1 C6 1.838(4) . ?
P2 C221 1.823(4) . ?
P2 C211 1.834(4) . ?
P2 C6' 1.835(4) . ?
C1L C6L 1.408(8) . ?
C1L C2L 1.438(8) . ?
C1L C7L 1.463(9) . ?
C2L C3L 1.352(10) . ?
C2L H2L 0.9500 . ?
C3L C4L 1.443(10) . ?
C3L H3L 0.9500 . ?
C4L C5L 1.389(8) . ?
C4L H4L 0.9500 . ?
C5L C6L 1.402(9) . ?
C5L H5L 0.9500 . ?
C6L H6L 0.9500 . ?
C7L H7L1 0.9800 . ?
C7L H7L2 0.9800 . ?
C7L H7L3 0.9800 . ?
C1 C6 1.395(5) . ?
C1 C2 1.431(5) . ?
C1 C1' 1.496(5) . ?
C2 C7 1.423(5) . ?
C2 C3 1.423(5) . ?
C3 C4 1.409(5) . ?
C3 C10 1.422(5) . ?
C4 C5 1.363(5) . ?
C4 H4 0.9500 . ?
C5 C6 1.421(5) . ?
C5 H5 0.9500 . ?
C7 C8 1.364(6) . ?
C7 H7 0.9500 . ?
C8 C9 1.408(6) . ?
C8 H8 0.9500 . ?
C9 C10 1.365(6) . ?
C9 H9 0.9500 . ?
C10 H10 0.9500 . ?
C1' C6' 1.402(5) . ?
C1' C2' 1.438(5) . ?
C2' C3' 1.421(5) . ?
C2' C7' 1.420(5) . ?
C3' C4' 1.409(6) . ?
C3' C10' 1.412(6) . ?
C4' C5' 1.372(6) . ?
C4' H4' 0.9500 . ?
C5' C6' 1.407(5) . ?
C5' H5' 0.9500 . ?
C7' C8' 1.357(6) . ?
C7' H7' 0.9500 . ?
C8' C9' 1.400(6) . ?
C8' H8' 0.9500 . ?
C9' C10' 1.365(6) . ?
C9' H9' 0.9500 . ?
C10' H10' 0.9500 . ?
C111 C116 1.386(5) . ?
C111 C112 1.401(5) . ?
C112 C113 1.382(5) . ?
C112 H112 0.9500 . ?
C113 C114 1.379(6) . ?
C113 H113 0.9500 . ?
C114 C115 1.371(7) . ?
C114 H114 0.9500 . ?
C115 C116 1.396(6) . ?
C115 H115 0.9500 . ?
C116 H116 0.9500 . ?
C121 C126 1.397(5) . ?
C121 C122 1.402(5) . ?
C122 C123 1.384(6) . ?
C122 H122 0.9500 . ?
C123 C124 1.376(7) . ?
C123 H123 0.9500 . ?
C124 C125 1.387(7) . ?
C124 H124 0.9500 . ?
C125 C126 1.391(6) . ?
C125 H125 0.9500 . ?
C126 H126 0.9500 . ?
C211 C212 1.396(6) . ?
C211 C216 1.399(6) . ?
C212 C213 1.392(7) . ?
C212 H212 0.9500 . ?
C213 C214 1.375(8) . ?
C213 H213 0.9500 . ?
C214 C215 1.384(8) . ?
C214 H214 0.9500 . ?
C215 C216 1.392(6) . ?
C215 H215 0.9500 . ?
C216 H216 0.9500 . ?
C221 C226 1.392(7) . ?
C221 C222 1.395(7) . ?
C222 C223 1.382(9) . ?
C222 H222 0.9500 . ?
C223 C224 1.343(14) . ?
C223 H223 0.9500 . ?
C224 C225 1.390(13) . ?
C224 H224 0.9500 . ?
C225 C226 1.401(8) . ?
C225 H225 0.9500 . ?
C226 H226 0.9500 . ?
S1 O2 1.377(6) . ?
S1 O3 1.390(6) . ?
S1 O1 1.451(6) . ?
S1 CF 1.898(6) . ?
CF F3 1.170(8) . ?
CF F2 1.312(7) . ?
CF F1 1.337(10) . ?

loop_
_geom_torsion_atom_site_label_1
_geom_torsion_atom_site_label_2
_geom_torsion_atom_site_label_3
_geom_torsion_atom_site_label_4
_geom_torsion
_geom_torsion_site_symmetry_1
_geom_torsion_site_symmetry_2
_geom_torsion_site_symmetry_3
_geom_torsion_site_symmetry_4
_geom_torsion_publ_flag
C2L Ru1 P1 C111 -49.7(3) . . . . ?
C3L Ru1 P1 C111 -137.8(13) . . . . ?
C4L Ru1 P1 C111 -164.6(3) . . . . ?
C6L Ru1 P1 C111 -104.5(2) . . . . ?
C1L Ru1 P1 C111 -70.3(2) . . . . ?
P2 Ru1 P1 C111 86.27(14) . . . . ?
C5L Ru1 P1 C111 -139.9(2) . . . . ?
C2L Ru1 P1 C121 67.8(3) . . . . ?
C3L Ru1 P1 C121 -20.4(13) . . . . ?
C4L Ru1 P1 C121 -47.2(3) . . . . ?
C6L Ru1 P1 C121 13.0(2) . . . . ?
C1L Ru1 P1 C121 47.1(2) . . . . ?
P2 Ru1 P1 C121 -156.27(13) . . . . ?
C5L Ru1 P1 C121 -22.5(2) . . . . ?
C2L Ru1 P1 C6 -171.7(3) . . . . ?
C3L Ru1 P1 C6 100.1(13) . . . . ?
C4L Ru1 P1 C6 73.3(3) . . . . ?
C6L Ru1 P1 C6 133.5(2) . . . . ?
C1L Ru1 P1 C6 167.6(2) . . . . ?
P2 Ru1 P1 C6 -35.78(13) . . . . ?
C5L Ru1 P1 C6 98.0(2) . . . . ?
C2L Ru1 P2 C221 -125.7(3) . . . . ?
C3L Ru1 P2 C221 -94.3(3) . . . . ?
C4L Ru1 P2 C221 -57.1(3) . . . . ?
C6L Ru1 P2 C221 -45.2(6) . . . . ?
C1L Ru1 P2 C221 -144.7(4) . . . . ?
C5L Ru1 P2 C221 -32.6(3) . . . . ?
P1 Ru1 P2 C221 79.69(16) . . . . ?
C2L Ru1 P2 C211 -6.7(3) . . . . ?
C3L Ru1 P2 C211 24.7(3) . . . . ?
C4L Ru1 P2 C211 61.9(3) . . . . ?
C6L Ru1 P2 C211 73.8(6) . . . . ?
C1L Ru1 P2 C211 -25.6(4) . . . . ?
C5L Ru1 P2 C211 86.4(3) . . . . ?
P1 Ru1 P2 C211 -161.30(15) . . . . ?
C2L Ru1 P2 C6' 111.0(3) . . . . ?
C3L Ru1 P2 C6' 142.4(2) . . . . ?
C4L Ru1 P2 C6' 179.6(2) . . . . ?
C6L Ru1 P2 C6' -168.5(6) . . . . ?
C1L Ru1 P2 C6' 92.1(4) . . . . ?
C5L Ru1 P2 C6' -155.9(2) . . . . ?
P1 Ru1 P2 C6' -43.58(13) . . . . ?
C2L Ru1 C1L C6L 128.3(6) . . . . ?
C3L Ru1 C1L C6L 100.3(4) . . . . ?
C4L Ru1 C1L C6L 62.9(4) . . . . ?
P2 Ru1 C1L C6L 157.8(3) . . . . ?
C5L Ru1 C1L C6L 27.5(3) . . . . ?
P1 Ru1 C1L C6L -71.0(4) . . . . ?
C3L Ru1 C1L C2L -28.1(4) . . . . ?
C4L Ru1 C1L C2L -65.4(5) . . . . ?
C6L Ru1 C1L C2L -128.3(6) . . . . ?
P2 Ru1 C1L C2L 29.5(6) . . . . ?
C5L Ru1 C1L C2L -100.8(5) . . . . ?
P1 Ru1 C1L C2L 160.7(4) . . . . ?
C2L Ru1 C1L C7L -116.1(8) . . . . ?
C3L Ru1 C1L C7L -144.1(7) . . . . ?
C4L Ru1 C1L C7L 178.6(6) . . . . ?
C6L Ru1 C1L C7L 115.6(7) . . . . ?
P2 Ru1 C1L C7L -86.6(6) . . . . ?
C5L Ru1 C1L C7L 143.2(6) . . . . ?
P1 Ru1 C1L C7L 44.6(6) . . . . ?
C6L C1L C2L C3L 0.0(9) . . . . ?
C7L C1L C2L C3L -177.3(7) . . . . ?
Ru1 C1L C2L C3L 56.4(5) . . . . ?
C6L C1L C2L Ru1 -56.4(5) . . . . ?
C7L C1L C2L Ru1 126.3(7) . . . . ?
C4L Ru1 C2L C3L -29.6(4) . . . . ?
C6L Ru1 C2L C3L -101.4(4) . . . . ?
C1L Ru1 C2L C3L -132.1(6) . . . . ?
P2 Ru1 C2L C3L 64.4(4) . . . . ?
C5L Ru1 C2L C3L -65.4(4) . . . . ?
P1 Ru1 C2L C3L -164.9(3) . . . . ?
C3L Ru1 C2L C1L 132.1(6) . . . . ?
C4L Ru1 C2L C1L 102.4(5) . . . . ?
C6L Ru1 C2L C1L 30.7(4) . . . . ?
P2 Ru1 C2L C1L -163.6(4) . . . . ?
C5L Ru1 C2L C1L 66.7(4) . . . . ?
P1 Ru1 C2L C1L -32.9(6) . . . . ?
C1L C2L C3L C4L -1.4(9) . . . . ?
Ru1 C2L C3L C4L 55.0(5) . . . . ?
C1L C2L C3L Ru1 -56.4(5) . . . . ?
C4L Ru1 C3L C2L 132.2(5) . . . . ?
C6L Ru1 C3L C2L 66.3(4) . . . . ?
C1L Ru1 C3L C2L 29.6(4) . . . . ?
P2 Ru1 C3L C2L -123.8(3) . . . . ?
C5L Ru1 C3L C2L 102.8(4) . . . . ?
P1 Ru1 C3L C2L 100.6(13) . . . . ?
C2L Ru1 C3L C4L -132.2(5) . . . . ?
C6L Ru1 C3L C4L -65.9(4) . . . . ?
C1L Ru1 C3L C4L -102.6(4) . . . . ?
P2 Ru1 C3L C4L 104.0(3) . . . . ?
C5L Ru1 C3L C4L -29.4(4) . . . . ?
P1 Ru1 C3L C4L -31.6(15) . . . . ?
C2L C3L C4L C5L 1.9(8) . . . . ?
Ru1 C3L C4L C5L 56.9(5) . . . . ?
C2L C3L C4L Ru1 -55.1(5) . . . . ?
C2L Ru1 C4L C5L -102.1(5) . . . . ?
C3L Ru1 C4L C5L -130.1(6) . . . . ?
C6L Ru1 C4L C5L -29.3(4) . . . . ?
C1L Ru1 C4L C5L -64.9(4) . . . . ?
P2 Ru1 C4L C5L 147.7(4) . . . . ?
P1 Ru1 C4L C5L 43.6(6) . . . . ?
C2L Ru1 C4L C3L 28.0(3) . . . . ?
C6L Ru1 C4L C3L 100.8(4) . . . . ?
C1L Ru1 C4L C3L 65.1(4) . . . . ?
P2 Ru1 C4L C3L -82.2(4) . . . . ?
C5L Ru1 C4L C3L 130.1(6) . . . . ?
P1 Ru1 C4L C3L 173.6(3) . . . . ?
C3L C4L C5L C6L -0.9(8) . . . . ?
Ru1 C4L C5L C6L 54.9(5) . . . . ?
C3L C4L C5L Ru1 -55.8(4) . . . . ?
C2L Ru1 C5L C4L 65.9(5) . . . . ?
C3L Ru1 C5L C4L 30.8(4) . . . . ?
C6L Ru1 C5L C4L 131.2(6) . . . . ?
C1L Ru1 C5L C4L 103.5(5) . . . . ?
P2 Ru1 C5L C4L -44.0(5) . . . . ?
P1 Ru1 C5L C4L -149.6(4) . . . . ?
C2L Ru1 C5L C6L -65.3(4) . . . . ?
C3L Ru1 C5L C6L -100.5(4) . . . . ?
C4L Ru1 C5L C6L -131.2(6) . . . . ?
C1L Ru1 C5L C6L -27.7(3) . . . . ?
P2 Ru1 C5L C6L -175.2(2) . . . . ?
P1 Ru1 C5L C6L 79.2(3) . . . . ?
C4L C5L C6L C1L -0.5(8) . . . . ?
Ru1 C5L C6L C1L 54.3(5) . . . . ?
C4L C5L C6L Ru1 -54.8(5) . . . . ?
C2L C1L C6L C5L 1.0(8) . . . . ?
C7L C1L C6L C5L 178.4(6) . . . . ?
Ru1 C1L C6L C5L -54.5(5) . . . . ?
C2L C1L C6L Ru1 55.5(5) . . . . ?
C7L C1L C6L Ru1 -127.2(7) . . . . ?
C2L Ru1 C6L C5L 102.6(4) . . . . ?
C3L Ru1 C6L C5L 67.0(4) . . . . ?
C4L Ru1 C6L C5L 29.1(4) . . . . ?
C1L Ru1 C6L C5L 134.1(5) . . . . ?
P2 Ru1 C6L C5L 16.2(8) . . . . ?
P1 Ru1 C6L C5L -108.1(3) . . . . ?
C2L Ru1 C6L C1L -31.6(4) . . . . ?
C3L Ru1 C6L C1L -67.1(4) . . . . ?
C4L Ru1 C6L C1L -105.0(4) . . . . ?
P2 Ru1 C6L C1L -118.0(6) . . . . ?
C5L Ru1 C6L C1L -134.1(5) . . . . ?
P1 Ru1 C6L C1L 117.7(4) . . . . ?
C6 C1 C2 C7 178.0(4) . . . . ?
C1' C1 C2 C7 -4.1(5) . . . . ?
C6 C1 C2 C3 -2.0(5) . . . . ?
C1' C1 C2 C3 175.9(3) . . . . ?
C7 C2 C3 C4 -178.9(4) . . . . ?
C1 C2 C3 C4 1.1(5) . . . . ?
C7 C2 C3 C10 0.4(6) . . . . ?
C1 C2 C3 C10 -179.6(4) . . . . ?
C10 C3 C4 C5 -179.5(4) . . . . ?
C2 C3 C4 C5 -0.2(6) . . . . ?
C3 C4 C5 C6 0.2(6) . . . . ?
C2 C1 C6 C5 2.0(5) . . . . ?
C1' C1 C6 C5 -175.8(3) . . . . ?
C2 C1 C6 P1 -174.5(3) . . . . ?
C1' C1 C6 P1 7.8(5) . . . . ?
C4 C5 C6 C1 -1.1(6) . . . . ?
C4 C5 C6 P1 175.3(3) . . . . ?
C111 P1 C6 C1 -60.2(3) . . . . ?
C121 P1 C6 C1 -167.5(3) . . . . ?
Ru1 P1 C6 C1 71.8(3) . . . . ?
C111 P1 C6 C5 123.4(3) . . . . ?
C121 P1 C6 C5 16.1(3) . . . . ?
Ru1 P1 C6 C5 -104.6(3) . . . . ?
C3 C2 C7 C8 -0.5(6) . . . . ?
C1 C2 C7 C8 179.5(4) . . . . ?
C2 C7 C8 C9 0.0(7) . . . . ?
C7 C8 C9 C10 0.6(7) . . . . ?
C8 C9 C10 C3 -0.7(7) . . . . ?
C4 C3 C10 C9 179.5(4) . . . . ?
C2 C3 C10 C9 0.2(6) . . . . ?
C6 C1 C1' C6' -75.0(5) . . . . ?
C2 C1 C1' C6' 107.1(4) . . . . ?
C6 C1 C1' C2' 107.8(4) . . . . ?
C2 C1 C1' C2' -70.0(4) . . . . ?
C6' C1' C2' C3' -0.5(5) . . . . ?
C1 C1' C2' C3' 176.8(3) . . . . ?
C6' C1' C2' C7' 177.2(3) . . . . ?
C1 C1' C2' C7' -5.5(5) . . . . ?
C7' C2' C3' C4' 179.7(4) . . . . ?
C1' C2' C3' C4' -2.4(6) . . . . ?
C7' C2' C3' C10' -0.5(6) . . . . ?
C1' C2' C3' C10' 177.3(4) . . . . ?
C10' C3' C4' C5' -177.6(4) . . . . ?
C2' C3' C4' C5' 2.2(6) . . . . ?
C3' C4' C5' C6' 1.0(7) . . . . ?
C2' C1' C6' C5' 3.6(5) . . . . ?
C1 C1' C6' C5' -173.5(3) . . . . ?
C2' C1' C6' P2 -169.8(3) . . . . ?
C1 C1' C6' P2 13.0(5) . . . . ?
C4' C5' C6' C1' -4.0(6) . . . . ?
C4' C5' C6' P2 169.5(3) . . . . ?
C221 P2 C6' C1' -59.0(3) . . . . ?
C211 P2 C6' C1' -168.5(3) . . . . ?
Ru1 P2 C6' C1' 73.1(3) . . . . ?
C221 P2 C6' C5' 127.6(3) . . . . ?
C211 P2 C6' C5' 18.1(4) . . . . ?
Ru1 P2 C6' C5' -100.3(3) . . . . ?
C3' C2' C7' C8' 0.9(6) . . . . ?
C1' C2' C7' C8' -176.9(4) . . . . ?
C2' C7' C8' C9' -0.4(7) . . . . ?
C7' C8' C9' C10' -0.5(7) . . . . ?
C8' C9' C10' C3' 0.9(7) . . . . ?
C4' C3' C10' C9' 179.4(4) . . . . ?
C2' C3' C10' C9' -0.4(7) . . . . ?
C121 P1 C111 C116 -123.0(3) . . . . ?
C6 P1 C111 C116 126.1(3) . . . . ?
Ru1 P1 C111 C116 -3.0(4) . . . . ?
C121 P1 C111 C112 59.0(3) . . . . ?
C6 P1 C111 C112 -51.9(3) . . . . ?
Ru1 P1 C111 C112 178.9(2) . . . . ?
C116 C111 C112 C113 0.2(6) . . . . ?
P1 C111 C112 C113 178.3(3) . . . . ?
C111 C112 C113 C114 -1.0(6) . . . . ?
C112 C113 C114 C115 0.2(7) . . . . ?
C113 C114 C115 C116 1.5(7) . . . . ?
C112 C111 C116 C115 1.4(6) . . . . ?
P1 C111 C116 C115 -176.6(3) . . . . ?
C114 C115 C116 C111 -2.3(6) . . . . ?
C111 P1 C121 C126 21.4(4) . . . . ?
C6 P1 C121 C126 127.2(3) . . . . ?
Ru1 P1 C121 C126 -107.0(3) . . . . ?
C111 P1 C121 C122 -170.5(3) . . . . ?
C6 P1 C121 C122 -64.6(3) . . . . ?
Ru1 P1 C121 C122 61.2(3) . . . . ?
C126 C121 C122 C123 0.1(6) . . . . ?
P1 C121 C122 C123 -168.3(3) . . . . ?
C121 C122 C123 C124 0.7(7) . . . . ?
C122 C123 C124 C125 -0.9(7) . . . . ?
C123 C124 C125 C126 0.4(7) . . . . ?
C124 C125 C126 C121 0.4(7) . . . . ?
C122 C121 C126 C125 -0.6(6) . . . . ?
P1 C121 C126 C125 167.7(4) . . . . ?
C221 P2 C211 C212 14.1(4) . . . . ?
C6' P2 C211 C212 122.7(3) . . . . ?
Ru1 P2 C211 C212 -114.6(3) . . . . ?
C221 P2 C211 C216 -175.3(3) . . . . ?
C6' P2 C211 C216 -66.6(4) . . . . ?
Ru1 P2 C211 C216 56.1(3) . . . . ?
C216 C211 C212 C213 -0.3(6) . . . . ?
P2 C211 C212 C213 170.4(3) . . . . ?
C211 C212 C213 C214 0.2(7) . . . . ?
C212 C213 C214 C215 1.1(8) . . . . ?
C213 C214 C215 C216 -2.1(8) . . . . ?
C214 C215 C216 C211 1.9(7) . . . . ?
C212 C211 C216 C215 -0.7(6) . . . . ?
P2 C211 C216 C215 -171.7(3) . . . . ?
C211 P2 C221 C226 -124.1(4) . . . . ?
C6' P2 C221 C226 125.0(4) . . . . ?
Ru1 P2 C221 C226 -3.4(4) . . . . ?
C211 P2 C221 C222 58.2(4) . . . . ?
C6' P2 C221 C222 -52.7(4) . . . . ?
Ru1 P2 C221 C222 178.9(3) . . . . ?
C226 C221 C222 C223 -0.5(8) . . . . ?
P2 C221 C222 C223 177.2(5) . . . . ?
C221 C222 C223 C224 -0.8(11) . . . . ?
C222 C223 C224 C225 0.7(12) . . . . ?
C223 C224 C225 C226 0.7(11) . . . . ?
C222 C221 C226 C225 1.8(7) . . . . ?
P2 C221 C226 C225 -175.8(4) . . . . ?
C224 C225 C226 C221 -1.9(8) . . . . ?
O2 S1 CF F3 51.2(7) . . . . ?
O3 S1 CF F3 -173.3(6) . . . . ?
O1 S1 CF F3 -59.5(6) . . . . ?
O2 S1 CF F2 -171.9(7) . . . . ?
O3 S1 CF F2 -36.4(6) . . . . ?
O1 S1 CF F2 77.4(6) . . . . ?
O2 S1 CF F1 -67.2(7) . . . . ?
O3 S1 CF F1 68.3(6) . . . . ?
O1 S1 CF F1 -177.9(6) . . . . ?
